data_1504549
loop_
_publ_author_name
'Fukazawa, Aiko'
'Hara, Masanao'
'Okamoto, Toshihiro'
'Son, Eun-Cheol'
'Xu, Caihong'
'Tamao, Kohei'
'Yamaguchi, Shigehiro'

_publ_section_title
;
 Bis-phosphoryl-bridged stilbenes synthesized by an intramolecular cascade
 cyclization.
;
_journal_issue 5
_journal_name_full 'Organic letters'
_journal_page_first 913
_journal_page_last 916
_journal_paper_doi 10.1021/ol7030608
_journal_volume 10
_journal_year 2008
_chemical_formula_sum 'C26 H18 O2 P2'
_chemical_formula_weight 424.34
_chemical_name_common cis-1
_chemical_name_systematic
; 
 cis-P,P'-diphenyl-benzophospholo[3,2-b]benzophosphole-P,P'-dioxide 
;
_space_group_IT_number 14
_symmetry_cell_setting monoclinic
_symmetry_space_group_name_Hall '-P 2ybc'
_symmetry_space_group_name_H-M 'P 1 21/c 1'
_atom_sites_solution_hydrogens geom
_atom_sites_solution_primary direct
_atom_sites_solution_secondary difmap
_audit_creation_method SHELXL-97
_cell_angle_alpha 90.00
_cell_angle_beta 102.697(17)
_cell_angle_gamma 90.00
_cell_formula_units_Z 4
_cell_length_a 14.45(3)
_cell_length_b 8.41(3)
_cell_length_c 17.47(4)
_cell_measurement_temperature 123(2)
_cell_volume 2071(10)
_computing_cell_refinement 'CrystalClear 1.3.5 (Rigaku Corp)'
_computing_data_collection 'CrystalClear 1.3.5 (Rigaku Corp)'
_computing_data_reduction 'CrystalClear 1.3.5 (Rigaku Corp)'
_computing_molecular_graphics 'Yadokari-XG (Wakita, 2005)'
_computing_publication_material SHELXL97
_computing_structure_refinement 'SHELXL-97 (Sheldrick, 1997)'
_computing_structure_solution 'SHELXS-97 (Sheldrick, 1990)'
_diffrn_ambient_temperature 123(2)
_diffrn_measured_fraction_theta_full 0.997
_diffrn_measured_fraction_theta_max 0.997
_diffrn_radiation_monochromator graphite
_diffrn_radiation_source 'fine-focus sealed tube'
_diffrn_radiation_type MoK\a
_diffrn_radiation_wavelength 0.71070
_diffrn_reflns_av_R_equivalents 0.0580
_diffrn_reflns_av_sigmaI/netI 0.0531
_diffrn_reflns_limit_h_max 17
_diffrn_reflns_limit_h_min -16
_diffrn_reflns_limit_k_max 10
_diffrn_reflns_limit_k_min -9
_diffrn_reflns_limit_l_max 20
_diffrn_reflns_limit_l_min -20
_diffrn_reflns_number 13303
_diffrn_reflns_theta_full 25.00
_diffrn_reflns_theta_max 25.00
_diffrn_reflns_theta_min 3.05
_exptl_absorpt_coefficient_mu 0.231
_exptl_absorpt_correction_T_max 0.9886
_exptl_absorpt_correction_T_min 0.9553
_exptl_absorpt_correction_type empirical
_exptl_crystal_colour yellow
_exptl_crystal_density_diffrn 1.360
_exptl_crystal_density_method 'not measured'
_exptl_crystal_F_000 880
_exptl_crystal_size_max 0.20
_exptl_crystal_size_mid 0.05
_exptl_crystal_size_min 0.05
_refine_diff_density_max 0.513
_refine_diff_density_min -0.623
_refine_diff_density_rms 0.076
_refine_ls_extinction_method none
_refine_ls_goodness_of_fit_ref 1.135
_refine_ls_hydrogen_treatment constr
_refine_ls_matrix_type full
_refine_ls_number_parameters 267
_refine_ls_number_reflns 3623
_refine_ls_number_restraints 0
_refine_ls_restrained_S_all 1.135
_refine_ls_R_factor_all 0.0875
_refine_ls_R_factor_gt 0.0698
_refine_ls_shift/su_max 0.000
_refine_ls_shift/su_mean 0.000
_refine_ls_structure_factor_coef Fsqd
_refine_ls_weighting_details 'calc w=1/[\s^2^(Fo^2^)+(0.0542P)^2^+3.9965P] where P=(Fo^2^+2Fc^2^)/3'
_refine_ls_weighting_scheme calc
_refine_ls_wR_factor_gt 0.1480
_refine_ls_wR_factor_ref 0.1604
_reflns_number_gt 3013
_reflns_number_total 3623
_reflns_threshold_expression >2sigma(I)
_cod_data_source_file ol7030608-file004.cif
_cod_data_source_block hcis
_cod_original_cell_volume 2072(10)
_cod_original_sg_symbol_H-M P21/c
_cod_database_code 1504549

loop_
_symmetry_equiv_pos_as_xyz
'x, y, z'
'-x, y+1/2, -z+1/2'
'-x, -y, -z'
'x, -y-1/2, z-1/2'

loop_
_atom_site_label
_atom_site_type_symbol
_atom_site_fract_x
_atom_site_fract_y
_atom_site_fract_z
_atom_site_U_iso_or_equiv
_atom_site_adp_type
_atom_site_occupancy
_atom_site_symmetry_multiplicity
_atom_site_calc_flag
_atom_site_refinement_flags
_atom_site_disorder_assembly
_atom_site_disorder_group
C1 C 0.0910(3) 0.0995(4) 0.3240(2) 0.0192(8) Uani 1 1 d . . .
C2 C -0.0024(3) 0.0532(4) 0.3201(2) 0.0228(8) Uani 1 1 d . . .
H1 H -0.0215 0.0147 0.3653 0.027 Uiso 1 1 calc R . .
C3 C -0.0676(3) 0.0644(4) 0.2482(2) 0.0240(8) Uani 1 1 d . . .
H2 H -0.1316 0.0334 0.2446 0.029 Uiso 1 1 calc R . .
C4 C -0.0396(3) 0.1204(4) 0.1824(2) 0.0285(9) Uani 1 1 d . . .
H3 H -0.0851 0.1287 0.1342 0.034 Uiso 1 1 calc R . .
C5 C 0.0540(3) 0.1648(4) 0.1855(2) 0.0263(9) Uani 1 1 d . . .
H4 H 0.0728 0.2025 0.1400 0.032 Uiso 1 1 calc R . .
C6 C 0.1184(3) 0.1528(4) 0.2557(2) 0.0228(8) Uani 1 1 d . . .
P1 P 0.24409(7) 0.19506(11) 0.27782(6) 0.0225(3) Uani 1 1 d . . .
C7 C 0.2526(3) 0.1559(4) 0.3809(2) 0.0215(8) Uani 1 1 d . . .
C8 C 0.3319(3) 0.1642(4) 0.4492(2) 0.0226(8) Uani 1 1 d . . .
C9 C 0.4228(3) 0.2198(5) 0.4520(2) 0.0333(10) Uani 1 1 d . . .
H5 H 0.4410 0.2554 0.4058 0.040 Uiso 1 1 calc R . .
C10 C 0.4872(3) 0.2222(6) 0.5245(3) 0.0410(11) Uani 1 1 d . . .
H6 H 0.5498 0.2600 0.5276 0.049 Uiso 1 1 calc R . .
C11 C 0.4608(3) 0.1702(5) 0.5920(3) 0.0368(10) Uani 1 1 d . . .
H7 H 0.5059 0.1710 0.6406 0.044 Uiso 1 1 calc R . .
C12 C 0.3693(3) 0.1171(5) 0.5891(2) 0.0286(9) Uani 1 1 d . . .
H8 H 0.3512 0.0834 0.6355 0.034 Uiso 1 1 calc R . .
C13 C 0.3053(3) 0.1138(4) 0.5184(2) 0.0241(8) Uani 1 1 d . . .
P2 P 0.18219(7) 0.04955(11) 0.49557(5) 0.0197(3) Uani 1 1 d . A .
C14 C 0.1696(2) 0.1030(4) 0.3930(2) 0.0184(8) Uani 1 1 d . . .
O1 O 0.28053(19) 0.3502(3) 0.25656(16) 0.0299(7) Uani 1 1 d . . .
C15 C 0.3022(3) 0.0269(4) 0.2438(2) 0.0203(8) Uani 1 1 d . . .
C16 C 0.3850(3) 0.0542(4) 0.2189(2) 0.0281(9) Uani 1 1 d . . .
H9 H 0.4096 0.1590 0.2193 0.034 Uiso 1 1 calc R . .
C17 C 0.4320(3) -0.0713(5) 0.1932(3) 0.0417(12) Uani 1 1 d . . .
H10 H 0.4887 -0.0528 0.1756 0.050 Uiso 1 1 calc R . .
C18 C 0.3963(3) -0.2232(5) 0.1933(3) 0.0342(10) Uani 1 1 d . . .
H11 H 0.4280 -0.3088 0.1744 0.041 Uiso 1 1 calc R . .
C19 C 0.3156(3) -0.2525(4) 0.2202(2) 0.0301(9) Uani 1 1 d . . .
H12 H 0.2930 -0.3582 0.2221 0.036 Uiso 1 1 calc R . .
C20 C 0.2676(3) -0.1275(5) 0.2446(3) 0.0329(10) Uani 1 1 d . . .
H13 H 0.2108 -0.1466 0.2619 0.039 Uiso 1 1 calc R . .
O2 O 0.11551(18) 0.1231(3) 0.53841(14) 0.0246(6) Uani 1 1 d . . .
C21 C 0.1838(3) -0.1635(4) 0.5006(2) 0.0271(9) Uani 1 1 d . . .
C22A C 0.1003(7) -0.2349(9) 0.5239(4) 0.0207(19) Uiso 0.561(11) 1 d P A 1
H14A H 0.0483 -0.1712 0.5303 0.025 Uiso 0.561(11) 1 calc PR A 1
C23A C 0.1007(7) -0.3980(9) 0.5360(4) 0.025(2) Uiso 0.561(11) 1 d P A 1
H15A H 0.0471 -0.4484 0.5485 0.030 Uiso 0.561(11) 1 calc PR A 1
C24A C 0.1785(6) -0.4866(9) 0.5299(5) 0.0225(19) Uiso 0.561(11) 1 d P A 1
H16A H 0.1793 -0.5973 0.5408 0.027 Uiso 0.561(11) 1 calc PR A 1
C25A C 0.2564(6) -0.4175(9) 0.5080(5) 0.033(2) Uiso 0.561(11) 1 d P A 1
H17A H 0.3084 -0.4808 0.5010 0.039 Uiso 0.561(11) 1 calc PR A 1
C26A C 0.2565(5) -0.2554(9) 0.4968(6) 0.028(2) Uiso 0.561(11) 1 d P A 1
H18A H 0.3117 -0.2075 0.4858 0.033 Uiso 0.561(11) 1 calc PR A 1
C22B C 0.1333(9) -0.2460(12) 0.5361(6) 0.027(3) Uiso 0.439(11) 1 d P A 2
H14B H 0.0882 -0.1934 0.5594 0.032 Uiso 0.439(11) 1 calc PR A 2
C23B C 0.1410(10) -0.4116(14) 0.5426(6) 0.035(3) Uiso 0.439(11) 1 d P A 2
H15B H 0.1036 -0.4690 0.5716 0.042 Uiso 0.439(11) 1 calc PR A 2
C24B C 0.2040(8) -0.4913(13) 0.5063(6) 0.030(3) Uiso 0.439(11) 1 d P A 2
H16B H 0.2103 -0.6035 0.5109 0.036 Uiso 0.439(11) 1 calc PR A 2
C25B C 0.2558(7) -0.4098(12) 0.4647(7) 0.033(3) Uiso 0.439(11) 1 d P A 2
H17B H 0.2979 -0.4661 0.4397 0.039 Uiso 0.439(11) 1 calc PR A 2
C26B C 0.2497(6) -0.2465(10) 0.4573(6) 0.019(2) Uiso 0.439(11) 1 d P A 2
H18B H 0.2851 -0.1893 0.4266 0.023 Uiso 0.439(11) 1 calc PR A 2

loop_
_atom_site_aniso_label
_atom_site_aniso_U_11
_atom_site_aniso_U_22
_atom_site_aniso_U_33
_atom_site_aniso_U_23
_atom_site_aniso_U_13
_atom_site_aniso_U_12
C1 0.0268(19) 0.0098(16) 0.0210(18) -0.0024(14) 0.0054(15) 0.0008(14)
C2 0.029(2) 0.0142(18) 0.027(2) 0.0006(15) 0.0100(16) 0.0021(15)
C3 0.0230(19) 0.0189(18) 0.030(2) -0.0024(16) 0.0052(16) -0.0003(16)
C4 0.035(2) 0.019(2) 0.028(2) -0.0006(16) 0.0001(18) 0.0055(17)
C5 0.041(2) 0.0156(19) 0.025(2) 0.0004(15) 0.0129(18) 0.0030(17)
C6 0.031(2) 0.0117(17) 0.027(2) 0.0008(15) 0.0094(17) 0.0033(15)
P1 0.0285(6) 0.0151(5) 0.0259(5) -0.0005(4) 0.0105(4) -0.0015(4)
C7 0.030(2) 0.0150(18) 0.0228(19) -0.0030(15) 0.0136(16) -0.0024(15)
C8 0.026(2) 0.0137(18) 0.030(2) -0.0057(15) 0.0098(16) 0.0004(15)
C9 0.035(2) 0.033(2) 0.036(2) -0.0023(19) 0.016(2) -0.0013(19)
C10 0.022(2) 0.047(3) 0.054(3) -0.007(2) 0.008(2) -0.006(2)
C11 0.028(2) 0.037(2) 0.039(2) -0.004(2) -0.0070(19) -0.0028(19)
C12 0.030(2) 0.024(2) 0.032(2) -0.0046(17) 0.0066(17) -0.0016(17)
C13 0.027(2) 0.0139(17) 0.031(2) -0.0026(16) 0.0049(17) 0.0005(15)
P2 0.0230(5) 0.0137(5) 0.0222(5) -0.0003(4) 0.0048(4) -0.0011(4)
C14 0.0245(19) 0.0107(17) 0.0231(18) -0.0023(14) 0.0121(15) -0.0006(14)
O1 0.0399(16) 0.0154(13) 0.0390(16) 0.0013(12) 0.0185(13) -0.0022(12)
C15 0.026(2) 0.0175(18) 0.0180(17) -0.0007(15) 0.0056(15) 0.0003(15)
C16 0.032(2) 0.0151(18) 0.042(2) 0.0007(17) 0.0184(19) -0.0017(16)
C17 0.032(2) 0.029(2) 0.072(3) -0.004(2) 0.028(2) -0.0029(19)
C18 0.032(2) 0.026(2) 0.046(3) -0.0069(19) 0.012(2) 0.0076(18)
C19 0.030(2) 0.0157(19) 0.045(2) -0.0033(17) 0.0108(19) -0.0016(16)
C20 0.035(2) 0.021(2) 0.048(3) -0.0031(19) 0.020(2) -0.0042(18)
O2 0.0338(15) 0.0195(13) 0.0252(14) -0.0047(11) 0.0164(12) 0.0000(11)
C21 0.029(2) 0.0137(18) 0.032(2) -0.0011(16) -0.0060(17) -0.0019(16)

loop_
_atom_type_symbol
_atom_type_description
_atom_type_scat_dispersion_real
_atom_type_scat_dispersion_imag
_atom_type_scat_source
C C 0.0033 0.0016 'International Tables Vol C Tables 4.2.6.8 and 6.1.1.4'
H H 0.0000 0.0000 'International Tables Vol C Tables 4.2.6.8 and 6.1.1.4'
O O 0.0106 0.0060 'International Tables Vol C Tables 4.2.6.8 and 6.1.1.4'
P P 0.1023 0.0942 'International Tables Vol C Tables 4.2.6.8 and 6.1.1.4'

loop_
_geom_angle_atom_site_label_1
_geom_angle_atom_site_label_2
_geom_angle_atom_site_label_3
_geom_angle
C2 C1 C6 119.8(3)
C2 C1 C14 127.9(3)
C6 C1 C14 112.3(3)
C1 C2 C3 118.7(4)
C4 C3 C2 120.6(4)
C3 C4 C5 121.2(4)
C6 C5 C4 118.5(4)
C5 C6 C1 121.2(4)
C5 C6 P1 129.0(3)
C1 C6 P1 109.7(3)
O1 P1 C6 120.95(17)
O1 P1 C7 117.33(16)
C6 P1 C7 91.29(17)
O1 P1 C15 112.9(3)
C6 P1 C15 107.0(2)
C7 P1 C15 104.4(2)
C14 C7 C8 117.1(3)
C14 C7 P1 110.5(3)
C8 C7 P1 132.3(3)
C9 C8 C13 120.4(4)
C9 C8 C7 127.7(4)
C13 C8 C7 111.9(3)
C8 C9 C10 118.3(4)
C11 C10 C9 120.9(4)
C12 C11 C10 120.5(4)
C13 C12 C11 119.3(4)
C12 C13 C8 120.6(4)
C12 C13 P2 129.6(3)
C8 C13 P2 109.8(3)
O2 P2 C21 113.31(19)
O2 P2 C13 118.7(2)
C21 P2 C13 106.55(19)
O2 P2 C14 117.40(19)
C21 P2 C14 107.02(18)
C13 P2 C14 91.37(17)
C7 C14 C1 115.9(3)
C7 C14 P2 109.8(3)
C1 C14 P2 134.3(3)
C16 C15 C20 119.7(3)
C16 C15 P1 118.1(3)
C20 C15 P1 122.2(3)
C15 C16 C17 119.8(4)
C18 C17 C16 119.9(4)
C19 C18 C17 120.8(4)
C18 C19 C20 119.5(4)
C19 C20 C15 120.2(4)
C22B C21 C26A 104.8(7)
C22B C21 C22A 18.3(6)
C26A C21 C22A 118.8(6)
C22B C21 C26B 119.2(7)
C26A C21 C26B 26.7(4)
C22A C21 C26B 126.2(5)
C22B C21 P2 124.7(6)
C26A C21 P2 125.8(4)
C22A C21 P2 114.6(4)
C26B C21 P2 116.1(4)
C23A C22A C21 117.8(7)
C24A C23A C22A 120.0(8)
C23A C24A C25A 121.3(8)
C26A C25A C24A 118.6(7)
C21 C26A C25A 123.2(7)
C21 C22B C23B 122.8(10)
C24B C23B C22B 119.4(10)
C25B C24B C23B 120.0(10)
C24B C25B C26B 121.9(10)
C25B C26B C21 116.5(8)

loop_
_geom_bond_atom_site_label_1
_geom_bond_atom_site_label_2
_geom_bond_distance
C1 C2 1.392(6)
C1 C6 1.411(6)
C1 C14 1.464(5)
C2 C3 1.397(6)
C3 C4 1.383(6)
C4 C5 1.393(6)
C5 C6 1.371(6)
C6 P1 1.807(6)
P1 O1 1.485(5)
P1 C7 1.808(5)
P1 C15 1.810(5)
C7 C14 1.339(6)
C7 C8 1.463(6)
C8 C9 1.386(6)
C8 C13 1.411(6)
C9 C10 1.396(6)
C10 C11 1.387(7)
C11 C12 1.386(6)
C12 C13 1.371(6)
C13 P2 1.818(5)
P2 O2 1.480(3)
P2 C21 1.794(7)
P2 C14 1.818(5)
C15 C16 1.379(6)
C15 C20 1.393(7)
C16 C17 1.382(6)
C17 C18 1.378(7)
C18 C19 1.373(6)
C19 C20 1.377(6)
C21 C22B 1.265(11)
C21 C26A 1.318(8)
C21 C22A 1.483(9)
C21 C26B 1.511(10)
C22A C23A 1.388(12)
C23A C24A 1.373(12)
C24A C25A 1.393(11)
C25A C26A 1.378(12)
C22B C23B 1.400(16)
C23B C24B 1.391(16)
C24B C25B 1.339(15)
C25B C26B 1.381(13)

loop_
_geom_torsion_atom_site_label_1
_geom_torsion_atom_site_label_2
_geom_torsion_atom_site_label_3
_geom_torsion_atom_site_label_4
_geom_torsion
C6 C1 C2 C3 -1.5(5)
C14 C1 C2 C3 177.7(3)
C1 C2 C3 C4 0.0(5)
C2 C3 C4 C5 0.9(6)
C3 C4 C5 C6 -0.4(5)
C4 C5 C6 C1 -1.1(5)
C4 C5 C6 P1 178.1(3)
C2 C1 C6 C5 2.1(5)
C14 C1 C6 C5 -177.3(3)
C2 C1 C6 P1 -177.2(3)
C14 C1 C6 P1 3.4(4)
C5 C6 P1 O1 52.6(4)
C1 C6 P1 O1 -128.1(2)
C5 C6 P1 C7 176.0(4)
C1 C6 P1 C7 -4.8(3)
C5 C6 P1 C15 -78.5(4)
C1 C6 P1 C15 100.7(3)
O1 P1 C7 C14 131.4(3)
C6 P1 C7 C14 5.2(3)
C15 P1 C7 C14 -102.8(3)
O1 P1 C7 C8 -52.0(4)
C6 P1 C7 C8 -178.2(4)
C15 P1 C7 C8 73.8(4)
C14 C7 C8 C9 -177.5(4)
P1 C7 C8 C9 6.1(6)
C14 C7 C8 C13 -0.4(5)
P1 C7 C8 C13 -176.8(3)
C13 C8 C9 C10 0.9(6)
C7 C8 C9 C10 177.8(4)
C8 C9 C10 C11 0.0(6)
C9 C10 C11 C12 -1.1(7)
C10 C11 C12 C13 1.1(6)
C11 C12 C13 C8 -0.2(6)
C11 C12 C13 P2 179.3(3)
C9 C8 C13 C12 -0.9(5)
C7 C8 C13 C12 -178.2(3)
C9 C8 C13 P2 179.6(3)
C7 C8 C13 P2 2.2(4)
C12 C13 P2 O2 55.3(4)
C8 C13 P2 O2 -125.1(3)
C12 C13 P2 C21 -73.9(4)
C8 C13 P2 C21 105.6(3)
C12 C13 P2 C14 177.9(4)
C8 C13 P2 C14 -2.6(3)
C8 C7 C14 C1 178.6(3)
P1 C7 C14 C1 -4.2(4)
C8 C7 C14 P2 -1.7(4)
P1 C7 C14 P2 175.53(17)
C2 C1 C14 C7 -178.7(3)
C6 C1 C14 C7 0.5(4)
C2 C1 C14 P2 1.6(6)
C6 C1 C14 P2 -179.1(3)
O2 P2 C14 C7 126.0(3)
C21 P2 C14 C7 -105.3(3)
C13 P2 C14 C7 2.4(3)
O2 P2 C14 C1 -54.4(4)
C21 P2 C14 C1 74.3(4)
C13 P2 C14 C1 -177.9(3)
O1 P1 C15 C16 14.1(4)
C6 P1 C15 C16 149.6(3)
C7 P1 C15 C16 -114.5(3)
O1 P1 C15 C20 -167.9(3)
C6 P1 C15 C20 -32.4(4)
C7 P1 C15 C20 63.5(4)
C20 C15 C16 C17 1.3(6)
P1 C15 C16 C17 179.4(3)
C15 C16 C17 C18 -0.5(7)
C16 C17 C18 C19 -1.5(7)
C17 C18 C19 C20 2.7(7)
C18 C19 C20 C15 -1.8(6)
C16 C15 C20 C19 -0.2(6)
P1 C15 C20 C19 -178.2(3)
O2 P2 C21 C22B 0.6(8)
C13 P2 C21 C22B 132.9(7)
C14 P2 C21 C22B -130.4(7)
O2 P2 C21 C26A -151.5(6)
C13 P2 C21 C26A -19.2(6)
C14 P2 C21 C26A 77.5(6)
O2 P2 C21 C22A 18.1(5)
C13 P2 C21 C22A 150.4(4)
C14 P2 C21 C22A -112.9(4)
O2 P2 C21 C26B 179.4(5)
C13 P2 C21 C26B -48.3(5)
C14 P2 C21 C26B 48.4(5)
C22B C21 C22A C23A -46.5(19)
C26A C21 C22A C23A -3.8(9)
C26B C21 C22A C23A 26.8(10)
P2 C21 C22A C23A -174.2(5)
C21 C22A C23A C24A 3.0(11)
C22A C23A C24A C25A -3.0(12)
C23A C24A C25A C26A 3.6(12)
C22B C21 C26A C25A 17.4(10)
C22A C21 C26A C25A 4.7(11)
C26B C21 C26A C25A -109.2(14)
P2 C21 C26A C25A 174.0(6)
C24A C25A C26A C21 -4.7(12)
C26A C21 C22B C23B -19.1(12)
C22A C21 C22B C23B 123(3)
C26B C21 C22B C23B 5.3(14)
P2 C21 C22B C23B -176.0(8)
C21 C22B C23B C24B -2.5(17)
C22B C23B C24B C25B -0.8(16)
C23B C24B C25B C26B 0.8(16)
C24B C25B C26B C21 1.9(14)
C22B C21 C26B C25B -4.9(11)
C26A C21 C26B C25B 57.7(11)
C22A C21 C26B C25B -25.1(11)
P2 C21 C26B C25B 176.2(6)
